data_2022089
loop_
_publ_author_name
'Weil, Matthias'
'Mereiter, Kurt'

_publ_section_title
;
 Sodium sulfite heptahydrate and its relation to sodium carbonate
 heptahydrate
;
_journal_coeditor_code EP3004
_journal_issue 5
_journal_name_full 'Acta Crystallographica Section C'
_journal_page_first
;
;
_journal_paper_doi 10.1107/S2053229620004404
_journal_volume 76
_journal_year 2020
_chemical_formula_sum 'H14 Na2 O10 S'
_chemical_formula_weight 252.15
_chemical_name_common 'sodium sulfite heptahydrate'
_chemical_name_systematic
;
Sodium sulfite heptahydrate
;
_space_group_IT_number 14
_space_group_name_Hall '-P 2ybc (-1/2*x+z,1/2*x,y)'
_space_group_name_H-M_alt 'P 1 21/c 1 (c,2*a+c,b)'
_symmetry_cell_setting monoclinic
_symmetry_space_group_name_Hall '-P 2ybc (-1/2*x+z,1/2*x,y)'
_symmetry_space_group_name_H-M 'P 1 21/c 1 (c,2*a+c,b)'
_atom_sites_solution_hydrogens difmap
_audit_creation_method SHELXL-2018/3
_cell_angle_alpha 90
_cell_angle_beta 90
_cell_angle_gamma 94.0997(17)
_cell_formula_units_Z 8
_cell_length_a 14.6563(8)
_cell_length_b 19.7180(9)
_cell_length_c 7.2197(5)
_cell_measurement_reflns_used 8292
_cell_measurement_temperature 100(2)
_cell_measurement_theta_max 35.957
_cell_measurement_theta_min 2.782
_cell_volume 2081.1(2)
_computing_cell_refinement
;
SAINT (Bruker, 2014)
;
_computing_data_collection
;
APEX2 (Bruker, 2014)
;
_computing_data_reduction
;
SAINT (Bruker, 2014)
;
_computing_molecular_graphics
;
ATOMS (Dowty, 2006) and Mercury (Macrae <i>et al.</i>,  2020)
;
_computing_publication_material
;
publCIF (Westrip, 2010)
;
_computing_structure_refinement
;
SHELXL2018 (Sheldrick, 2015b)
;
_computing_structure_solution
;
SHELXT (Sheldrick, 2015a)
;
_diffrn_ambient_temperature 100(2)
_diffrn_measured_fraction_theta_full 0.998
_diffrn_measured_fraction_theta_max 0.986
_diffrn_measurement_device_type 'Bruker APEXII CCD'
_diffrn_measurement_method '\w- and \f-scan'
_diffrn_radiation_source 'fine-focus sealed tube'
_diffrn_radiation_type MoK\a
_diffrn_radiation_wavelength 0.71073
_diffrn_reflns_av_R_equivalents 0.0205
_diffrn_reflns_av_unetI/netI 0.0200
_diffrn_reflns_limit_h_max 23
_diffrn_reflns_limit_h_min -24
_diffrn_reflns_limit_k_max 30
_diffrn_reflns_limit_k_min -32
_diffrn_reflns_limit_l_max 11
_diffrn_reflns_limit_l_min -11
_diffrn_reflns_number 16909
_diffrn_reflns_theta_full 25.242
_diffrn_reflns_theta_max 36.010
_diffrn_reflns_theta_min 2.787
_exptl_absorpt_coefficient_mu 0.422
_exptl_absorpt_correction_T_max 0.7471
_exptl_absorpt_correction_T_min 0.6750
_exptl_absorpt_correction_type multi-scan
_exptl_absorpt_process_details
;
(<i>SADABS</i>; Krause <i>et al.</i>, 2015)
;
_exptl_crystal_colour colourless
_exptl_crystal_density_diffrn 1.610
_exptl_crystal_description fragment
_exptl_crystal_F_000 1056
_exptl_crystal_size_max 0.150
_exptl_crystal_size_mid 0.130
_exptl_crystal_size_min 0.120
_refine_diff_density_max 0.891
_refine_diff_density_min -0.329
_refine_ls_extinction_method none
_refine_ls_goodness_of_fit_ref 1.057
_refine_ls_hydrogen_treatment refall
_refine_ls_matrix_type full
_refine_ls_number_parameters 174
_refine_ls_number_reflns 4845
_refine_ls_number_restraints 0
_refine_ls_restrained_S_all 1.057
_refine_ls_R_factor_all 0.0290
_refine_ls_R_factor_gt 0.0226
_refine_ls_shift/su_max 0.003
_refine_ls_shift/su_mean 0.000
_refine_ls_structure_factor_coef Fsqd
_refine_ls_weighting_details 'w=1/[\s^2^(Fo^2^)+(0.0304P)^2^+0.8060P] where P=(Fo^2^+2Fc^2^)/3'
_refine_ls_weighting_scheme calc
_refine_ls_wR_factor_gt 0.0600
_refine_ls_wR_factor_ref 0.0627
_reflns_number_gt 4222
_reflns_number_total 4845
_reflns_threshold_expression 'I > 2\s(I)'
_cod_data_source_file ep3004sup1.cif
_cod_data_source_block I
_cod_original_sg_symbol_Hall -C_2ac
_cod_original_sg_symbol_H-M 'C 1 1 21/a'
_cod_database_code 2022089
_shelx_space_group_comment
;
The symmetry employed for this shelxl refinement is uniquely defined
by the following loop, which should always be used as a source of
symmetry information in preference to the above space-group names.
They are only intended as comments.
;
_shelx_estimated_absorpt_t_min 0.939
_shelx_estimated_absorpt_t_max 0.951

loop_
_space_group_symop_operation_xyz
'x, y, z'
'-x+1/2, -y, z+1/2'
'x+1/2, y+1/2, z'
'-x+1, -y+1/2, z+1/2'
'-x, -y, -z'
'x-1/2, y, -z-1/2'
'-x+1/2, -y+1/2, -z'
'x, y+1/2, -z-1/2'

loop_
_atom_site_type_symbol
_atom_site_label
_atom_site_fract_x
_atom_site_fract_y
_atom_site_fract_z
_atom_site_U_iso_or_equiv
_atom_site_adp_type
_atom_site_calc_flag
_atom_site_occupancy
_atom_site_disorder_assembly
_atom_site_disorder_group
Na Na1 0.49508(2) 0.24227(2) 1.10868(4) 0.00970(6) Uani d 1 . .
Na Na2 0.55111(2) 0.06011(2) 1.35665(4) 0.01015(6) Uani d 1 . .
S S1 0.76676(2) -0.13751(2) 1.37190(2) 0.00782(4) Uani d 1 . .
O O1 0.71232(3) -0.11448(2) 1.53732(7) 0.01115(8) Uani d 1 . .
O O2 0.85230(3) -0.08810(3) 1.36082(6) 0.01132(8) Uani d 1 . .
O O3 0.70978(4) -0.12350(3) 1.20165(7) 0.01248(9) Uani d 1 . .
O O4 0.69179(4) 0.12961(3) 1.36691(7) 0.01302(9) Uani d 1 . .
O O5 0.60016(4) -0.01074(3) 1.59875(7) 0.01119(8) Uani d 1 . .
O O6 0.60771(4) -0.01777(3) 1.11731(7) 0.01330(9) Uani d 1 . .
O O7 0.50388(4) 0.12044(3) 1.08692(7) 0.01129(8) Uani d 1 . .
O O8 0.39237(4) 0.23269(3) 1.36393(7) 0.01119(8) Uani d 1 . .
O O9 0.49463(4) 0.36695(3) 1.11835(7) 0.01244(9) Uani d 1 . .
O O10 0.39308(4) 0.24819(3) 0.85559(7) 0.01182(9) Uani d 1 . .
H H4A 0.7253(10) 0.1272(7) 1.454(2) 0.040(4) Uiso d 1 . .
H H4B 0.7270(10) 0.1258(7) 1.280(2) 0.043(4) Uiso d 1 . .
H H5A 0.6351(9) -0.0397(7) 1.5804(18) 0.026(3) Uiso d 1 . .
H H5B 0.6230(10) 0.0138(7) 1.6763(19) 0.036(4) Uiso d 1 . .
H H6A 0.6299(9) 0.0083(7) 1.047(2) 0.035(4) Uiso d 1 . .
H H6B 0.6429(10) -0.0432(8) 1.1470(18) 0.033(4) Uiso d 1 . .
H H7A 0.5492(9) 0.1157(6) 1.0255(19) 0.030(3) Uiso d 1 . .
H H7B 0.4660(10) 0.0941(7) 1.053(2) 0.034(4) Uiso d 1 . .
H H8A 0.3667(10) 0.1966(7) 1.3816(17) 0.032(4) Uiso d 1 . .
H H8B 0.3519(10) 0.2597(7) 1.3636(16) 0.026(3) Uiso d 1 . .
H H9A 0.4574(10) 0.3785(7) 1.192(2) 0.030(3) Uiso d 1 . .
H H9B 0.5427(11) 0.3788(7) 1.1579(19) 0.034(4) Uiso d 1 . .
H H10A 0.3612(10) 0.2819(8) 0.8574(17) 0.032(4) Uiso d 1 . .
H H10B 0.3596(10) 0.2171(7) 0.8447(17) 0.026(3) Uiso d 1 . .

loop_
_atom_site_aniso_label
_atom_site_aniso_U_11
_atom_site_aniso_U_22
_atom_site_aniso_U_33
_atom_site_aniso_U_12
_atom_site_aniso_U_13
_atom_site_aniso_U_23
Na1 0.01001(12) 0.01018(12) 0.00894(11) 0.00089(9) -0.00002(8) 0.00018(8)
Na2 0.01087(13) 0.01032(12) 0.00923(11) 0.00053(9) -0.00029(8) 0.00100(8)
S1 0.00777(6) 0.00762(6) 0.00812(6) 0.00102(4) -0.00010(4) 0.00042(4)
O1 0.0113(2) 0.0120(2) 0.01032(18) 0.00238(16) 0.00291(14) -0.00012(14)
O2 0.0090(2) 0.0124(2) 0.01216(19) -0.00153(16) 0.00037(14) 0.00118(15)
O3 0.0144(2) 0.0131(2) 0.01010(19) 0.00150(17) -0.00474(15) 0.00016(15)
O4 0.0119(2) 0.0158(2) 0.0114(2) 0.00138(17) 0.00043(16) 0.00018(16)
O5 0.0113(2) 0.0101(2) 0.01232(19) 0.00204(16) -0.00185(15) -0.00181(15)
O6 0.0132(2) 0.0122(2) 0.0147(2) 0.00227(17) 0.00056(16) 0.00217(16)
O7 0.0112(2) 0.0112(2) 0.01143(19) 0.00058(16) 0.00061(15) -0.00022(15)
O8 0.0099(2) 0.0104(2) 0.01337(19) 0.00126(16) 0.00133(15) 0.00157(15)
O9 0.0139(2) 0.0117(2) 0.01171(19) 0.00068(17) 0.00033(16) -0.00053(15)
O10 0.0101(2) 0.0117(2) 0.0136(2) 0.00013(17) -0.00087(15) -0.00148(15)

loop_
_atom_type_symbol
_atom_type_description
_atom_type_scat_dispersion_real
_atom_type_scat_dispersion_imag
_atom_type_scat_source
O O 0.0106 0.0060 'International Tables Vol C Tables 4.2.6.8 and 6.1.1.4'
H H 0.0000 0.0000 'International Tables Vol C Tables 4.2.6.8 and 6.1.1.4'
Na Na 0.0362 0.0249 'International Tables Vol C Tables 4.2.6.8 and 6.1.1.4'
S S 0.1246 0.1234 'International Tables Vol C Tables 4.2.6.8 and 6.1.1.4'

loop_
_geom_angle_atom_site_label_1
_geom_angle_atom_site_label_2
_geom_angle_atom_site_label_3
_geom_angle_site_symmetry_1
_geom_angle_site_symmetry_3
_geom_angle
_geom_angle_publ_flag
O5 Na2 O5 5_658 . 88.41(2) ?
O5 Na2 O4 5_658 . 165.81(2) ?
O5 Na2 O4 . . 91.68(2) ?
O5 Na2 O7 5_658 . 91.10(2) ?
O5 Na2 O7 . . 173.08(2) ?
O4 Na2 O7 . . 90.48(2) ?
O5 Na2 O6 5_658 . 100.56(2) ?
O5 Na2 O6 . . 91.13(2) ?
O4 Na2 O6 . . 93.62(2) ?
O7 Na2 O6 . . 82.177(19) ?
O5 Na2 O9 5_658 4 81.51(2) ?
O5 Na2 O9 . 4 83.523(19) ?
O4 Na2 O9 . 4 84.40(2) ?
O7 Na2 O9 . 4 103.23(2) ?
O6 Na2 O9 . 4 174.23(2) ?
O10 Na1 O8 . . 101.74(2) ?
O10 Na1 O10 . 4 172.170(15) ?
O8 Na1 O10 . 4 81.77(2) ?
O10 Na1 O7 . . 94.44(2) ?
O8 Na1 O7 . . 92.86(2) ?
O10 Na1 O7 4 . 92.36(2) ?
O10 Na1 O8 . 4_554 81.464(19) ?
O8 Na1 O8 . 4_554 172.149(16) ?
O10 Na1 O8 4 4_554 94.20(2) ?
O7 Na1 O8 . 4_554 94.04(2) ?
O10 Na1 O9 . . 85.75(2) ?
O8 Na1 O9 . . 90.60(2) ?
O10 Na1 O9 4 . 87.22(2) ?
O7 Na1 O9 . . 176.42(2) ?
O8 Na1 O9 4_554 . 82.451(19) ?
O3 S1 O1 . . 105.85(3) y
O3 S1 O2 . . 106.07(3) y
O1 S1 O2 . . 105.87(3) y
Na2 O4 H4A . . 119.9(11) ?
Na2 O4 H4B . . 116.4(11) ?
H4A O4 H4B . . 101.7(15) ?
Na2 O5 Na2 5_658 . 91.59(2) ?
Na2 O5 H5A 5_658 . 110.7(9) ?
Na2 O5 H5A . . 122.0(9) ?
Na2 O5 H5B 5_658 . 119.4(10) ?
Na2 O5 H5B . . 106.9(10) ?
H5A O5 H5B . . 106.6(14) ?
Na2 O6 H6A . . 100.9(10) ?
Na2 O6 H6B . . 118.2(10) ?
H6A O6 H6B . . 110.0(14) ?
Na2 O7 Na2 . . 118.38(2) ?
Na2 O7 H7A . . 96.9(9) ?
Na1 O7 H7A . . 104.6(9) ?
Na2 O7 H7B . . 98.3(10) ?
Na1 O7 H7B . . 127.0(10) ?
H7A O7 H7B . . 107.6(13) ?
Na1 O8 Na1 . 4 97.465(19) ?
Na1 O8 H8A . . 117.0(9) ?
Na1 O8 H8A 4 . 109.6(9) ?
Na1 O8 H8B . . 115.3(8) ?
Na1 O8 H8B 4 . 112.2(9) ?
H8A O8 H8B . . 105.3(14) ?
Na1 O9 Na2 . 4_554 125.08(2) ?
Na1 O9 H9A . . 110.5(10) ?
Na2 O9 H9A 4_554 . 97.1(10) ?
Na1 O9 H9B . . 104.1(11) ?
Na2 O9 H9B 4_554 . 112.2(11) ?
H9A O9 H9B . . 106.7(14) ?
Na1 O10 Na1 . 4_554 98.38(2) ?
Na1 O10 H10A . . 114.6(9) ?
Na1 O10 H10A 4_554 . 111.2(9) ?
Na1 O10 H10B . . 114.4(10) ?
Na1 O10 H10B 4_554 . 112.4(9) ?
H10A O10 H10B . . 106.0(14) ?

loop_
_geom_bond_atom_site_label_1
_geom_bond_atom_site_label_2
_geom_bond_site_symmetry_2
_geom_bond_distance
_geom_bond_publ_flag
Na1 O10 . 2.3690(6) y
Na1 O8 . 2.3785(6) y
Na1 O10 4 2.4199(6) y
Na1 O7 . 2.4199(6) y
Na1 O8 4_554 2.4436(6) y
Na1 O9 . 2.4599(6) y
Na2 O5 5_658 2.3787(6) y
Na2 O5 . 2.3805(6) y
Na2 O4 . 2.3939(6) y
Na2 O7 . 2.4093(6) y
Na2 O6 . 2.4928(6) y
Na2 O9 4 2.4952(6) y
S1 O3 . 1.5224(5) y
S1 O1 . 1.5234(5) y
S1 O2 . 1.5338(5) y

loop_
_geom_hbond_atom_site_label_D
_geom_hbond_atom_site_label_H
_geom_hbond_atom_site_label_A
_geom_hbond_site_symmetry_A
_geom_hbond_distance_DH
_geom_hbond_distance_HA
_geom_hbond_distance_DA
_geom_hbond_angle_DHA
_geom_hbond_publ_flag
O4 H4A O3 2_655 0.800(15) 2.031(16) 2.8216(8) 169.7(15) yes
O4 H4B O1 2_654 0.821(16) 1.983(16) 2.7904(7) 167.8(15) yes
O5 H5A O1 . 0.804(13) 1.947(13) 2.7503(7) 175.9(13) yes
O5 H5B O2 2_655 0.798(15) 1.994(15) 2.7694(7) 163.9(15) yes
O6 H6A O2 2_654 0.777(14) 2.072(14) 2.8206(7) 161.8(14) yes
O6 H6B O3 . 0.774(15) 1.962(15) 2.7204(7) 166.5(15) yes
O7 H7A O2 2_654 0.810(13) 1.976(14) 2.7761(7) 169.3(13) yes
O7 H7B O6 5_657 0.773(14) 2.171(14) 2.9110(8) 160.7(15) yes
O8 H8A O1 5_658 0.792(15) 2.009(15) 2.7900(7) 168.9(13) yes
O8 H8B S1 3_455 0.825(14) 2.455(14) 3.2582(6) 164.5(13) yes
O9 H9A O2 3_455 0.807(14) 2.106(14) 2.9096(7) 174.0(14) yes
O10 H10A O4 4_554 0.839(15) 1.962(15) 2.7908(8) 169.5(14) yes
O10 H10B O3 5_657 0.762(14) 2.069(14) 2.8210(7) 169.1(14) yes

_cod_database_fobs_code 2022089
